data_2019488
loop_
_publ_author_name
'Geng, Aijing'
'Zhang, Qingfu'
'Wang, Jiajia'
'Zhang, Haina'
'Sun, Dezhi'

_publ_section_title
;
 A new one-dimensional nickel metal--organic framework:
 <i>catena</i>-poly[[[diaquabis(4-{[(1-phenyl-1<i>H</i>-tetrazol-5-yl)sulfanyl]methyl}benzoato-\k<i>O</i>)nickel(II)]-\m-4,4'-bipyridine-\k^2^<i>N</i>:<i>N</i>']
 monohydrate]
;
_journal_coeditor_code SK3527
_journal_issue 3
_journal_name_full 'Acta Crystallographica Section C'
_journal_page_first 267
_journal_page_last 271
_journal_paper_doi 10.1107/S2053229614002277
_journal_volume 70
_journal_year 2014
_chemical_formula_iupac '[Ni (C15 H11 N4 O2 S)2 (C10 H8 N2) (H2 O)2], H2 O'
_chemical_formula_moiety 'C40 H34 N10 Ni O6 S2, H2 O'
_chemical_formula_sum 'C40 H36 N10 Ni O7 S2'
_chemical_formula_weight 891.62
_chemical_name_systematic
'<i>catena</i>-Poly[[[diaquabis(4-{[(1-phenyl-1<i>H</i>-tetrazol-5-yl)sulfanyl]methyl}benzoato-\k<i>O</i>)nickel(II)]-\m-4,4'-bipyridine-\k^2^<i>N</i>:<i>N</i>'] monohydrate]'
_space_group_IT_number 2
_symmetry_cell_setting triclinic
_symmetry_space_group_name_Hall '-P 1'
_symmetry_space_group_name_H-M 'P -1'
_atom_sites_solution_hydrogens geom
_atom_sites_solution_primary direct
_atom_sites_solution_secondary difmap
_audit_creation_method SHELXL-97
_cell_angle_alpha 103.0650(10)
_cell_angle_beta 112.942(2)
_cell_angle_gamma 96.4710(10)
_cell_formula_units_Z 2
_cell_length_a 12.6931(11)
_cell_length_b 13.0160(12)
_cell_length_c 14.3559(14)
_cell_measurement_reflns_used 2364
_cell_measurement_temperature 298(2)
_cell_measurement_theta_max 23.72
_cell_measurement_theta_min 2.40
_cell_volume 2073.6(3)
_computing_cell_refinement 'SMART (Bruker, 2004)'
_computing_data_collection 'SMART (Bruker, 2004)'
_computing_data_reduction 'SAINT (Bruker, 2004)'
_computing_molecular_graphics 'SHELXTL (Sheldrick, 2008)'
_computing_publication_material 'SHELXTL (Sheldrick, 2008)'
_computing_structure_refinement 'SHELXS97 (Sheldrick, 2008)'
_computing_structure_solution 'SHELXS97 (Sheldrick, 2008)'
_diffrn_ambient_temperature 298(2)
_diffrn_measured_fraction_theta_full 0.984
_diffrn_measured_fraction_theta_max 0.984
_diffrn_measurement_device_type 'Bruker SMART CCD area-detector'
_diffrn_measurement_method 'phi and omega scans'
_diffrn_radiation_monochromator graphite
_diffrn_radiation_source 'fine-focus sealed tube'
_diffrn_radiation_type MoK\a
_diffrn_radiation_wavelength 0.71073
_diffrn_reflns_av_R_equivalents 0.0399
_diffrn_reflns_av_sigmaI/netI 0.0930
_diffrn_reflns_limit_h_max 15
_diffrn_reflns_limit_h_min -15
_diffrn_reflns_limit_k_max 15
_diffrn_reflns_limit_k_min -15
_diffrn_reflns_limit_l_max 10
_diffrn_reflns_limit_l_min -17
_diffrn_reflns_number 10523
_diffrn_reflns_theta_full 25.02
_diffrn_reflns_theta_max 25.02
_diffrn_reflns_theta_min 2.41
_exptl_absorpt_coefficient_mu 0.631
_exptl_absorpt_correction_T_max 0.8895
_exptl_absorpt_correction_T_min 0.7955
_exptl_absorpt_correction_type multi-scan
_exptl_absorpt_process_details '(SADABS; Bruker, 2004)'
_exptl_crystal_colour green
_exptl_crystal_density_diffrn 1.428
_exptl_crystal_density_method 'not measured'
_exptl_crystal_description block
_exptl_crystal_F_000 924
_exptl_crystal_size_max 0.38
_exptl_crystal_size_mid 0.28
_exptl_crystal_size_min 0.19
_refine_diff_density_max 0.609
_refine_diff_density_min -0.509
_refine_ls_extinction_method none
_refine_ls_goodness_of_fit_ref 1.013
_refine_ls_hydrogen_treatment constr
_refine_ls_matrix_type full
_refine_ls_number_parameters 544
_refine_ls_number_reflns 7207
_refine_ls_number_restraints 0
_refine_ls_restrained_S_all 1.013
_refine_ls_R_factor_all 0.1068
_refine_ls_R_factor_gt 0.0524
_refine_ls_shift/su_max 0.001
_refine_ls_shift/su_mean 0.000
_refine_ls_structure_factor_coef Fsqd
_refine_ls_weighting_details 'calc w=1/[\s^2^(Fo^2^)+(0.0350P)^2^] where P=(Fo^2^+2Fc^2^)/3'
_refine_ls_weighting_scheme calc
_refine_ls_wR_factor_gt 0.1053
_refine_ls_wR_factor_ref 0.1199
_reflns_number_gt 4118
_reflns_number_total 7207
_reflns_threshold_expression I>2sigma(I)
_cod_data_source_file sk3527sup1.cf
_cod_data_source_block I
_cod_database_code 2019488
_cod_database_fobs_code 2019488

loop_
_symmetry_equiv_pos_as_xyz
'x, y, z'
'-x, -y, -z'

loop_
_atom_site_type_symbol
_atom_site_label
_atom_site_fract_x
_atom_site_fract_y
_atom_site_fract_z
_atom_site_U_iso_or_equiv
_atom_site_adp_type
_atom_site_calc_flag
_atom_site_refinement_flags
_atom_site_occupancy
_atom_site_symmetry_multiplicity
Ni Ni1 1.0000 0.0000 0.0000 0.02966(19) Uani d S 1 2
Ni Ni2 0.5000 0.5000 -0.5000 0.0314(2) Uani d S 1 2
N N1 1.0035(3) 0.4626(3) 0.7871(3) 0.0452(9) Uani d . 1 1
N N2 0.9822(3) 0.5515(3) 0.8418(3) 0.0528(10) Uani d . 1 1
N N3 0.9048(3) 0.5845(3) 0.7734(3) 0.0550(10) Uani d . 1 1
N N4 0.8707(3) 0.5189(3) 0.6732(3) 0.0480(9) Uani d . 1 1
N N5 0.5812(3) 0.9532(3) 0.3546(3) 0.0449(9) Uani d . 1 1
N N6 0.5468(4) 1.0343(3) 0.4051(3) 0.0581(11) Uani d . 1 1
N N7 0.4586(3) 1.0527(3) 0.3331(3) 0.0594(11) Uani d . 1 1
N N8 0.4318(3) 0.9858(3) 0.2353(3) 0.0552(10) Uani d . 1 1
N N9 0.9118(3) 0.1025(2) -0.0867(2) 0.0314(8) Uani d . 1 1
N N10 0.5783(3) 0.4056(2) -0.4004(2) 0.0315(8) Uani d . 1 1
O O1 0.9540(2) 0.06388(19) 0.11728(18) 0.0349(6) Uani d . 1 1
O O2 0.7651(3) -0.0167(2) 0.0539(2) 0.0614(9) Uani d . 1 1
O O3 0.4732(2) 0.59216(19) -0.38011(18) 0.0369(7) Uani d . 1 1
O O4 0.3494(3) 0.4673(2) -0.3669(2) 0.0604(9) Uani d . 1 1
O O5 0.8487(2) -0.12178(19) -0.07653(19) 0.0414(7) Uani d . 1 1
H H5A 0.8035 -0.0992 -0.0497 0.050 Uiso d R 1 1
H H5B 0.8133 -0.1431 -0.1437 0.050 Uiso d R 1 1
O O6 0.3335(2) 0.39434(18) -0.55708(18) 0.0401(7) Uani d . 1 1
H H6A 0.3389 0.4027 -0.4946 0.048 Uiso d R 1 1
H H6B 0.2881 0.4310 -0.5887 0.048 Uiso d R 1 1
O O7 0.7261(3) 0.8207(2) 0.7035(2) 0.0705(10) Uani d . 1 1
H H7A 0.7165 0.7626 0.6573 0.085 Uiso d R 1 1
H H7B 0.6712 0.8543 0.6816 0.085 Uiso d R 1 1
S S1 0.93028(11) 0.33692(10) 0.58547(9) 0.0619(4) Uani d . 1 1
S S2 0.52089(11) 0.82483(9) 0.15464(9) 0.0560(3) Uani d . 1 1
C C1 0.8560(4) 0.0525(3) 0.1206(3) 0.0370(10) Uani d . 1 1
C C2 0.8477(3) 0.1306(3) 0.2111(3) 0.0337(9) Uani d . 1 1
C C3 0.9319(3) 0.2257(3) 0.2680(3) 0.0417(10) Uani d . 1 1
H H3 0.9948 0.2400 0.2515 0.050 Uiso calc R 1 1
C C4 0.9238(4) 0.2996(3) 0.3490(3) 0.0455(11) Uani d . 1 1
H H4 0.9809 0.3636 0.3860 0.055 Uiso calc R 1 1
C C5 0.8316(4) 0.2797(3) 0.3760(3) 0.0417(10) Uani d . 1 1
C C6 0.7483(4) 0.1847(3) 0.3197(3) 0.0450(11) Uani d . 1 1
H H6 0.6862 0.1697 0.3372 0.054 Uiso calc R 1 1
C C7 0.7552(4) 0.1113(3) 0.2377(3) 0.0436(11) Uani d . 1 1
H H7 0.6971 0.0481 0.1998 0.052 Uiso calc R 1 1
C C8 0.8266(4) 0.3598(3) 0.4671(3) 0.0510(12) Uani d . 1 1
H H8A 0.7481 0.3478 0.4635 0.061 Uiso calc R 1 1
H H8B 0.8485 0.4332 0.4661 0.061 Uiso calc R 1 1
C C9 0.9328(4) 0.4439(3) 0.6837(3) 0.0409(10) Uani d . 1 1
C C10 1.0840(4) 0.4056(4) 0.8408(3) 0.0491(11) Uani d . 1 1
C C11 1.1563(5) 0.3654(4) 0.7993(4) 0.0762(16) Uani d . 1 1
H H11 1.1567 0.3785 0.7384 0.091 Uiso calc R 1 1
C C12 1.2290(5) 0.3043(5) 0.8507(5) 0.104(2) Uani d . 1 1
H H12 1.2762 0.2734 0.8218 0.125 Uiso calc R 1 1
C C13 1.2327(5) 0.2886(5) 0.9418(5) 0.098(2) Uani d . 1 1
H H13 1.2829 0.2485 0.9757 0.118 Uiso calc R 1 1
C C14 1.1624(5) 0.3322(4) 0.9834(4) 0.0831(17) Uani d . 1 1
H H14 1.1649 0.3221 1.0462 0.100 Uiso calc R 1 1
C C15 1.0880(4) 0.3908(4) 0.9333(4) 0.0633(14) Uani d . 1 1
H H15 1.0402 0.4204 0.9621 0.076 Uiso calc R 1 1
C C16 0.4153(4) 0.5591(3) -0.3344(3) 0.0385(10) Uani d . 1 1
C C17 0.4270(4) 0.6364(3) -0.2346(3) 0.0376(10) Uani d . 1 1
C C18 0.5070(3) 0.7346(3) -0.1885(3) 0.0401(10) Uani d . 1 1
H H18 0.5577 0.7519 -0.2179 0.048 Uiso calc R 1 1
C C19 0.5126(4) 0.8077(3) -0.0989(3) 0.0454(11) Uani d . 1 1
H H19 0.5682 0.8728 -0.0678 0.054 Uiso calc R 1 1
C C20 0.4360(4) 0.7841(3) -0.0555(3) 0.0465(11) Uani d . 1 1
C C21 0.3566(4) 0.6861(4) -0.1017(3) 0.0616(14) Uani d . 1 1
H H21 0.3053 0.6689 -0.0729 0.074 Uiso calc R 1 1
C C22 0.3519(4) 0.6128(4) -0.1899(3) 0.0606(14) Uani d . 1 1
H H22 0.2976 0.5468 -0.2198 0.073 Uiso calc R 1 1
C C23 0.4392(4) 0.8648(3) 0.0392(3) 0.0554(12) Uani d . 1 1
H H23A 0.3601 0.8657 0.0319 0.066 Uiso calc R 1 1
H H23B 0.4770 0.9368 0.0456 0.066 Uiso calc R 1 1
C C24 0.5098(4) 0.9254(3) 0.2503(3) 0.0440(11) Uani d . 1 1
C C25 0.6863(4) 0.9209(4) 0.4107(3) 0.0477(11) Uani d . 1 1
C C26 0.6913(5) 0.8143(4) 0.3957(4) 0.0622(14) Uani d . 1 1
H H26 0.6248 0.7604 0.3494 0.075 Uiso calc R 1 1
C C27 0.7952(5) 0.7872(4) 0.4494(4) 0.0766(16) Uani d . 1 1
H H27 0.7994 0.7148 0.4380 0.092 Uiso calc R 1 1
C C28 0.8914(5) 0.8657(5) 0.5190(4) 0.0790(16) Uani d . 1 1
H H28 0.9615 0.8469 0.5549 0.095 Uiso calc R 1 1
C C29 0.8858(5) 0.9723(5) 0.5365(4) 0.0764(16) Uani d . 1 1
H H29 0.9514 1.0255 0.5861 0.092 Uiso calc R 1 1
C C30 0.7829(4) 1.0014(4) 0.4807(3) 0.0597(13) Uani d . 1 1
H H30 0.7795 1.0738 0.4904 0.072 Uiso calc R 1 1
C C31 0.8729(4) 0.0762(3) -0.1916(3) 0.0419(11) Uani d . 1 1
H H31 0.8913 0.0157 -0.2253 0.050 Uiso calc R 1 1
C C32 0.8076(4) 0.1331(3) -0.2523(3) 0.0444(11) Uani d . 1 1
H H32 0.7831 0.1105 -0.3252 0.053 Uiso calc R 1 1
C C33 0.7773(3) 0.2236(3) -0.2073(3) 0.0319(9) Uani d . 1 1
C C34 0.8193(3) 0.2523(3) -0.0987(3) 0.0383(10) Uani d . 1 1
H H34 0.8031 0.3131 -0.0633 0.046 Uiso calc R 1 1
C C35 0.8848(3) 0.1917(3) -0.0425(3) 0.0408(10) Uani d . 1 1
H H35 0.9122 0.2138 0.0308 0.049 Uiso calc R 1 1
C C36 0.7050(3) 0.2856(3) -0.2727(3) 0.0281(9) Uani d . 1 1
C C37 0.6358(3) 0.2410(3) -0.3803(3) 0.0386(10) Uani d . 1 1
H H37 0.6298 0.1686 -0.4124 0.046 Uiso calc R 1 1
C C38 0.5763(3) 0.3015(3) -0.4399(3) 0.0374(10) Uani d . 1 1
H H38 0.5317 0.2686 -0.5121 0.045 Uiso calc R 1 1
C C39 0.6405(3) 0.4470(3) -0.2962(3) 0.0388(10) Uani d . 1 1
H H39 0.6419 0.5185 -0.2654 0.047 Uiso calc R 1 1
C C40 0.7024(3) 0.3917(3) -0.2318(3) 0.0370(10) Uani d . 1 1
H H40 0.7433 0.4256 -0.1594 0.044 Uiso calc R 1 1

loop_
_atom_site_aniso_label
_atom_site_aniso_U_11
_atom_site_aniso_U_22
_atom_site_aniso_U_33
_atom_site_aniso_U_12
_atom_site_aniso_U_13
_atom_site_aniso_U_23
Ni1 0.0342(4) 0.0312(4) 0.0227(4) 0.0143(3) 0.0081(3) 0.0103(3)
Ni2 0.0456(5) 0.0291(4) 0.0197(4) 0.0176(3) 0.0102(4) 0.0099(3)
N1 0.056(2) 0.048(2) 0.035(2) 0.0180(19) 0.021(2) 0.0125(18)
N2 0.069(3) 0.045(2) 0.039(2) 0.017(2) 0.021(2) 0.0055(19)
N3 0.072(3) 0.049(2) 0.044(2) 0.018(2) 0.027(2) 0.010(2)
N4 0.059(2) 0.052(2) 0.040(2) 0.021(2) 0.025(2) 0.0149(19)
N5 0.053(2) 0.047(2) 0.030(2) 0.0104(19) 0.020(2) 0.0002(18)
N6 0.067(3) 0.059(3) 0.043(2) 0.017(2) 0.027(2) -0.004(2)
N7 0.060(3) 0.060(3) 0.049(3) 0.017(2) 0.027(2) -0.009(2)
N8 0.052(3) 0.062(3) 0.044(2) 0.016(2) 0.022(2) -0.001(2)
N9 0.038(2) 0.0304(18) 0.0233(18) 0.0144(15) 0.0073(16) 0.0116(15)
N10 0.040(2) 0.0307(18) 0.0215(17) 0.0122(15) 0.0092(16) 0.0092(15)
O1 0.0358(16) 0.0436(16) 0.0281(15) 0.0176(13) 0.0135(13) 0.0119(13)
O2 0.047(2) 0.066(2) 0.052(2) -0.0025(16) 0.0225(17) -0.0127(17)
O3 0.0519(18) 0.0350(15) 0.0241(14) 0.0190(13) 0.0139(14) 0.0090(12)
O4 0.090(2) 0.0442(18) 0.0424(18) -0.0026(17) 0.0362(19) -0.0007(15)
O5 0.0406(17) 0.0454(16) 0.0303(15) 0.0089(13) 0.0104(14) 0.0055(13)
O6 0.0524(18) 0.0360(15) 0.0273(15) 0.0140(13) 0.0100(14) 0.0117(13)
O7 0.072(2) 0.060(2) 0.0475(19) 0.0275(17) 0.0036(18) -0.0080(16)
S1 0.0761(9) 0.0716(9) 0.0367(7) 0.0399(7) 0.0209(7) 0.0081(6)
S2 0.0704(9) 0.0605(8) 0.0324(6) 0.0284(6) 0.0202(6) 0.0014(6)
C1 0.050(3) 0.036(2) 0.028(2) 0.016(2) 0.017(2) 0.012(2)
C2 0.034(2) 0.042(2) 0.027(2) 0.0135(19) 0.013(2) 0.0122(19)
C3 0.041(3) 0.050(3) 0.037(2) 0.007(2) 0.021(2) 0.011(2)
C4 0.047(3) 0.045(3) 0.041(3) 0.009(2) 0.020(2) 0.005(2)
C5 0.047(3) 0.052(3) 0.032(2) 0.018(2) 0.019(2) 0.015(2)
C6 0.040(3) 0.062(3) 0.040(3) 0.012(2) 0.024(2) 0.016(2)
C7 0.040(3) 0.048(3) 0.038(2) 0.005(2) 0.017(2) 0.007(2)
C8 0.056(3) 0.064(3) 0.035(2) 0.025(2) 0.022(2) 0.011(2)
C9 0.045(3) 0.052(3) 0.034(2) 0.014(2) 0.022(2) 0.015(2)
C10 0.054(3) 0.060(3) 0.042(3) 0.019(2) 0.023(3) 0.023(2)
C11 0.075(4) 0.108(4) 0.061(4) 0.041(3) 0.032(3) 0.035(3)
C12 0.092(5) 0.143(6) 0.092(5) 0.071(4) 0.040(4) 0.042(5)
C13 0.103(5) 0.133(6) 0.083(5) 0.071(4) 0.036(4) 0.063(4)
C14 0.094(5) 0.094(4) 0.070(4) 0.034(4) 0.029(4) 0.047(4)
C15 0.068(4) 0.065(3) 0.059(3) 0.023(3) 0.023(3) 0.024(3)
C16 0.053(3) 0.038(3) 0.028(2) 0.018(2) 0.018(2) 0.010(2)
C17 0.048(3) 0.039(2) 0.025(2) 0.012(2) 0.016(2) 0.0061(19)
C18 0.045(3) 0.043(3) 0.035(2) 0.013(2) 0.020(2) 0.011(2)
C19 0.044(3) 0.045(3) 0.036(2) 0.010(2) 0.012(2) -0.002(2)
C20 0.057(3) 0.049(3) 0.027(2) 0.018(2) 0.015(2) 0.002(2)
C21 0.077(4) 0.067(3) 0.043(3) 0.001(3) 0.039(3) 0.003(3)
C22 0.078(4) 0.053(3) 0.043(3) -0.007(3) 0.031(3) 0.001(2)
C23 0.069(3) 0.056(3) 0.039(3) 0.023(2) 0.022(3) 0.008(2)
C24 0.052(3) 0.044(3) 0.033(3) 0.007(2) 0.021(2) 0.001(2)
C25 0.056(3) 0.052(3) 0.035(3) 0.010(2) 0.021(2) 0.010(2)
C26 0.070(4) 0.060(3) 0.054(3) 0.010(3) 0.024(3) 0.016(3)
C27 0.092(5) 0.072(4) 0.071(4) 0.027(4) 0.034(4) 0.028(3)
C28 0.081(4) 0.082(4) 0.066(4) 0.030(4) 0.015(3) 0.031(3)
C29 0.075(4) 0.089(4) 0.051(3) 0.014(3) 0.017(3) 0.014(3)
C30 0.067(4) 0.062(3) 0.045(3) 0.015(3) 0.020(3) 0.012(3)
C31 0.055(3) 0.043(3) 0.031(2) 0.028(2) 0.015(2) 0.013(2)
C32 0.063(3) 0.047(3) 0.023(2) 0.029(2) 0.013(2) 0.012(2)
C33 0.039(2) 0.029(2) 0.027(2) 0.0090(18) 0.012(2) 0.0098(18)
C34 0.055(3) 0.031(2) 0.028(2) 0.019(2) 0.014(2) 0.0095(19)
C35 0.056(3) 0.036(2) 0.024(2) 0.018(2) 0.008(2) 0.0118(19)
C36 0.036(2) 0.024(2) 0.026(2) 0.0109(18) 0.0121(19) 0.0099(18)
C37 0.053(3) 0.028(2) 0.023(2) 0.012(2) 0.006(2) 0.0031(18)
C38 0.049(3) 0.032(2) 0.021(2) 0.013(2) 0.004(2) 0.0061(19)
C39 0.055(3) 0.029(2) 0.027(2) 0.021(2) 0.010(2) 0.0070(19)
C40 0.053(3) 0.036(2) 0.018(2) 0.014(2) 0.010(2) 0.0084(19)

loop_
_atom_type_symbol
_atom_type_description
_atom_type_scat_dispersion_real
_atom_type_scat_dispersion_imag
_atom_type_scat_source
C C 0.0033 0.0016 'International Tables Vol C Tables 4.2.6.8 and 6.1.1.4'
H H 0.0000 0.0000 'International Tables Vol C Tables 4.2.6.8 and 6.1.1.4'
N N 0.0061 0.0033 'International Tables Vol C Tables 4.2.6.8 and 6.1.1.4'
O O 0.0106 0.0060 'International Tables Vol C Tables 4.2.6.8 and 6.1.1.4'
S S 0.1246 0.1234 'International Tables Vol C Tables 4.2.6.8 and 6.1.1.4'
Ni Ni 0.3393 1.1124 'International Tables Vol C Tables 4.2.6.8 and 6.1.1.4'

loop_
_geom_angle_atom_site_label_1
_geom_angle_atom_site_label_2
_geom_angle_atom_site_label_3
_geom_angle_site_symmetry_1
_geom_angle_site_symmetry_3
_geom_angle
_geom_angle_publ_flag
O1 Ni1 O1 2_755 . 180.00(11) ?
O1 Ni1 O5 2_755 . 87.94(10) ?
O1 Ni1 O5 . . 92.06(10) yes
O1 Ni1 O5 2_755 2_755 92.06(10) ?
O1 Ni1 O5 . 2_755 87.94(10) yes
O5 Ni1 O5 . 2_755 180.00(17) ?
O1 Ni1 N9 2_755 . 90.50(10) ?
O1 Ni1 N9 . . 89.50(10) ?
O5 Ni1 N9 . . 90.43(10) ?
O5 Ni1 N9 2_755 . 89.57(10) ?
O1 Ni1 N9 2_755 2_755 89.50(10) ?
O1 Ni1 N9 . 2_755 90.50(10) ?
O5 Ni1 N9 . 2_755 89.57(10) ?
O5 Ni1 N9 2_755 2_755 90.43(10) ?
N9 Ni1 N9 . 2_755 180.0(2) yes
O3 Ni2 O3 2_664 . 180.0000(10) ?
O3 Ni2 N10 2_664 2_664 88.90(10) ?
O3 Ni2 N10 . 2_664 91.10(10) ?
O3 Ni2 N10 2_664 . 91.10(10) ?
O3 Ni2 N10 . . 88.90(10) ?
O3 Ni2 O6 2_664 . 89.45(10) ?
O3 Ni2 O6 . . 90.55(9) yes
N10 Ni2 O6 2_664 . 89.89(10) ?
N10 Ni2 O6 . . 90.11(10) ?
O3 Ni2 O6 2_664 2_664 90.55(9) ?
O3 Ni2 O6 . 2_664 89.45(10) yes
N10 Ni2 N10 . 2_664 180.00(10) yes
N10 Ni2 O6 2_664 2_664 90.11(10) ?
N10 Ni2 O6 . 2_664 89.89(10) ?
O6 Ni2 O6 . 2_664 180.0000(10) ?
C9 N1 N2 . . 107.3(4) ?
C9 N1 C10 . . 131.9(4) ?
N2 N1 C10 . . 120.7(3) ?
N3 N2 N1 . . 107.0(3) ?
N2 N3 N4 . . 111.1(3) ?
C9 N4 N3 . . 105.5(3) ?
C24 N5 N6 . . 107.9(4) ?
C24 N5 C25 . . 131.0(4) ?
N6 N5 C25 . . 120.5(3) ?
N7 N6 N5 . . 106.2(3) ?
N6 N7 N8 . . 111.7(3) ?
C24 N8 N7 . . 105.4(4) ?
C31 N9 C35 . . 115.5(3) ?
C31 N9 Ni1 . . 120.8(2) ?
C35 N9 Ni1 . . 123.6(2) ?
C39 N10 C38 . . 115.3(3) ?
C39 N10 Ni2 . . 122.9(2) ?
C38 N10 Ni2 . . 121.6(2) ?
C1 O1 Ni1 . . 130.8(2) ?
C16 O3 Ni2 . . 126.3(2) ?
Ni1 O5 H5A . . 104.0 ?
Ni1 O5 H5B . . 120.5 ?
H5A O5 H5B . . 111.0 ?
Ni2 O6 H6A . . 92.1 ?
Ni2 O6 H6B . . 101.1 ?
H6A O6 H6B . . 111.4 ?
H7A O7 H7B . . 112.1 ?
C9 S1 C8 . . 101.7(2) ?
C24 S2 C23 . . 99.1(2) ?
O2 C1 O1 . . 125.4(3) ?
O2 C1 C2 . . 118.0(4) ?
O1 C1 C2 . . 116.6(4) ?
C3 C2 C7 . . 118.3(3) ?
C3 C2 C1 . . 120.0(3) ?
C7 C2 C1 . . 121.6(4) ?
C4 C3 C2 . . 120.9(4) ?
C4 C3 H3 . . 119.6 ?
C2 C3 H3 . . 119.6 ?
C3 C4 C5 . . 120.7(4) ?
C3 C4 H4 . . 119.7 ?
C5 C4 H4 . . 119.7 ?
C6 C5 C4 . . 118.3(4) ?
C6 C5 C8 . . 121.8(4) ?
C4 C5 C8 . . 119.8(4) ?
C5 C6 C7 . . 121.1(4) ?
C5 C6 H6 . . 119.4 ?
C7 C6 H6 . . 119.4 ?
C6 C7 C2 . . 120.7(4) ?
C6 C7 H7 . . 119.7 ?
C2 C7 H7 . . 119.7 ?
C5 C8 S1 . . 105.5(3) ?
C5 C8 H8A . . 110.6 ?
S1 C8 H8A . . 110.6 ?
C5 C8 H8B . . 110.6 ?
S1 C8 H8B . . 110.6 ?
H8A C8 H8B . . 108.8 ?
N4 C9 N1 . . 109.1(4) ?
N4 C9 S1 . . 128.2(3) ?
N1 C9 S1 . . 122.8(3) ?
C11 C10 C15 . . 120.7(5) ?
C11 C10 N1 . . 119.6(4) ?
C15 C10 N1 . . 119.7(4) ?
C10 C11 C12 . . 118.0(5) ?
C10 C11 H11 . . 121.0 ?
C12 C11 H11 . . 121.0 ?
C13 C12 C11 . . 121.5(6) ?
C13 C12 H12 . . 119.3 ?
C11 C12 H12 . . 119.3 ?
C12 C13 C14 . . 119.4(6) ?
C12 C13 H13 . . 120.3 ?
C14 C13 H13 . . 120.3 ?
C13 C14 C15 . . 120.4(5) ?
C13 C14 H14 . . 119.8 ?
C15 C14 H14 . . 119.8 ?
C10 C15 C14 . . 119.9(5) ?
C10 C15 H15 . . 120.0 ?
C14 C15 H15 . . 120.0 ?
O4 C16 O3 . . 124.6(4) ?
O4 C16 C17 . . 118.5(4) ?
O3 C16 C17 . . 116.8(4) ?
C18 C17 C22 . . 118.5(3) ?
C18 C17 C16 . . 121.5(4) ?
C22 C17 C16 . . 119.8(4) ?
C17 C18 C19 . . 120.7(4) ?
C17 C18 H18 . . 119.6 ?
C19 C18 H18 . . 119.6 ?
C20 C19 C18 . . 120.4(4) ?
C20 C19 H19 . . 119.8 ?
C18 C19 H19 . . 119.8 ?
C21 C20 C19 . . 118.5(4) ?
C21 C20 C23 . . 121.0(4) ?
C19 C20 C23 . . 120.4(4) ?
C20 C21 C22 . . 121.1(4) ?
C20 C21 H21 . . 119.4 ?
C22 C21 H21 . . 119.4 ?
C21 C22 C17 . . 120.6(4) ?
C21 C22 H22 . . 119.7 ?
C17 C22 H22 . . 119.7 ?
C20 C23 S2 . . 107.6(3) ?
C20 C23 H23A . . 110.2 ?
S2 C23 H23A . . 110.2 ?
C20 C23 H23B . . 110.2 ?
S2 C23 H23B . . 110.2 ?
H23A C23 H23B . . 108.5 ?
N8 C24 N5 . . 108.8(4) ?
N8 C24 S2 . . 126.9(3) ?
N5 C24 S2 . . 124.3(4) ?
C26 C25 C30 . . 120.9(5) ?
C26 C25 N5 . . 121.8(4) ?
C30 C25 N5 . . 117.3(4) ?
C25 C26 C27 . . 119.7(5) ?
C25 C26 H26 . . 120.1 ?
C27 C26 H26 . . 120.1 ?
C28 C27 C26 . . 120.2(5) ?
C28 C27 H27 . . 119.9 ?
C26 C27 H27 . . 119.9 ?
C27 C28 C29 . . 120.3(6) ?
C27 C28 H28 . . 119.9 ?
C29 C28 H28 . . 119.9 ?
C28 C29 C30 . . 120.4(5) ?
C28 C29 H29 . . 119.8 ?
C30 C29 H29 . . 119.8 ?
C25 C30 C29 . . 118.5(5) ?
C25 C30 H30 . . 120.7 ?
C29 C30 H30 . . 120.7 ?
N9 C31 C32 . . 123.6(4) ?
N9 C31 H31 . . 118.2 ?
C32 C31 H31 . . 118.2 ?
C31 C32 C33 . . 121.2(4) ?
C31 C32 H32 . . 119.4 ?
C33 C32 H32 . . 119.4 ?
C34 C33 C32 . . 115.4(4) ?
C34 C33 C36 . . 122.9(3) ?
C32 C33 C36 . . 121.7(3) ?
C35 C34 C33 . . 120.4(3) ?
C35 C34 H34 . . 119.8 ?
C33 C34 H34 . . 119.8 ?
N9 C35 C34 . . 123.9(3) ?
N9 C35 H35 . . 118.0 ?
C34 C35 H35 . . 118.0 ?
C40 C36 C37 . . 114.9(3) ?
C40 C36 C33 . . 123.1(3) ?
C37 C36 C33 . . 122.0(3) ?
C38 C37 C36 . . 121.0(3) ?
C38 C37 H37 . . 119.5 ?
C36 C37 H37 . . 119.5 ?
N10 C38 C37 . . 123.7(3) ?
N10 C38 H38 . . 118.2 ?
C37 C38 H38 . . 118.2 ?
N10 C39 C40 . . 124.3(3) ?
N10 C39 H39 . . 117.9 ?
C40 C39 H39 . . 117.9 ?
C39 C40 C36 . . 120.8(3) ?
C39 C40 H40 . . 119.6 ?
C36 C40 H40 . . 119.6 ?

loop_
_geom_bond_atom_site_label_1
_geom_bond_atom_site_label_2
_geom_bond_site_symmetry_2
_geom_bond_distance
_geom_bond_publ_flag
Ni1 O1 2_755 2.027(2) ?
Ni1 O1 . 2.027(2) yes
Ni1 O5 . 2.071(2) yes
Ni1 O5 2_755 2.071(2) ?
Ni1 N9 . 2.141(3) yes
Ni1 N9 2_755 2.141(3) ?
Ni2 O3 2_664 2.033(2) ?
Ni2 O3 . 2.033(2) yes
Ni2 O6 . 2.125(2) yes
Ni2 O6 2_664 2.125(2) ?
Ni2 N10 2_664 2.122(3) ?
Ni2 N10 . 2.122(3) yes
N1 C9 . 1.348(5) ?
N1 N2 . 1.363(4) ?
N1 C10 . 1.416(5) ?
N2 N3 . 1.284(5) ?
N3 N4 . 1.365(4) ?
N4 C9 . 1.321(5) ?
N5 C24 . 1.347(5) ?
N5 N6 . 1.355(4) ?
N5 C25 . 1.431(5) ?
N6 N7 . 1.284(5) ?
N7 N8 . 1.361(4) ?
N8 C24 . 1.316(5) ?
N9 C31 . 1.334(4) ?
N9 C35 . 1.340(4) ?
N10 C39 . 1.330(4) ?
N10 C38 . 1.339(4) ?
O1 C1 . 1.257(4) ?
O2 C1 . 1.254(4) ?
O3 C16 . 1.260(4) ?
O4 C16 . 1.250(4) ?
O5 H5A . 0.8505 ?
O5 H5B . 0.8497 ?
O6 H6A . 0.8520 ?
O6 H6B . 0.8499 ?
O7 H7A . 0.8460 ?
O7 H7B . 0.8580 ?
S1 C9 . 1.730(4) ?
S1 C8 . 1.812(4) ?
S2 C24 . 1.732(4) ?
S2 C23 . 1.807(4) ?
C1 C2 . 1.506(5) ?
C2 C3 . 1.380(5) ?
C2 C7 . 1.382(5) ?
C3 C4 . 1.378(5) ?
C3 H3 . 0.9300 ?
C4 C5 . 1.386(5) ?
C4 H4 . 0.9300 ?
C5 C6 . 1.373(5) ?
C5 C8 . 1.504(5) ?
C6 C7 . 1.378(5) ?
C6 H6 . 0.9300 ?
C7 H7 . 0.9300 ?
C8 H8A . 0.9700 ?
C8 H8B . 0.9700 ?
C10 C11 . 1.365(6) ?
C10 C15 . 1.367(6) ?
C11 C12 . 1.389(7) ?
C11 H11 . 0.9300 ?
C12 C13 . 1.352(7) ?
C12 H12 . 0.9300 ?
C13 C14 . 1.361(7) ?
C13 H13 . 0.9300 ?
C14 C15 . 1.367(7) ?
C14 H14 . 0.9300 ?
C15 H15 . 0.9300 ?
C16 C17 . 1.496(5) ?
C17 C18 . 1.379(5) ?
C17 C22 . 1.384(5) ?
C18 C19 . 1.388(5) ?
C18 H18 . 0.9300 ?
C19 C20 . 1.386(5) ?
C19 H19 . 0.9300 ?
C20 C21 . 1.375(5) ?
C20 C23 . 1.501(5) ?
C21 C22 . 1.379(5) ?
C21 H21 . 0.9300 ?
C22 H22 . 0.9300 ?
C23 H23A . 0.9700 ?
C23 H23B . 0.9700 ?
C25 C26 . 1.367(6) ?
C25 C30 . 1.373(6) ?
C26 C27 . 1.376(6) ?
C26 H26 . 0.9300 ?
C27 C28 . 1.356(6) ?
C27 H27 . 0.9300 ?
C28 C29 . 1.368(6) ?
C28 H28 . 0.9300 ?
C29 C30 . 1.387(6) ?
C29 H29 . 0.9300 ?
C30 H30 . 0.9300 ?
C31 C32 . 1.364(5) ?
C31 H31 . 0.9300 ?
C32 C33 . 1.379(5) ?
C32 H32 . 0.9300 ?
C33 C34 . 1.379(5) ?
C33 C36 . 1.487(5) ?
C34 C35 . 1.370(5) ?
C34 H34 . 0.9300 ?
C35 H35 . 0.9300 ?
C36 C40 . 1.383(4) ?
C36 C37 . 1.384(5) ?
C37 C38 . 1.364(5) ?
C37 H37 . 0.9300 ?
C38 H38 . 0.9300 ?
C39 C40 . 1.362(5) ?
C39 H39 . 0.9300 ?
C40 H40 . 0.9300 ?

loop_
_geom_hbond_atom_site_label_D
_geom_hbond_atom_site_label_H
_geom_hbond_atom_site_label_A
_geom_hbond_site_symmetry_A
_geom_hbond_distance_DH
_geom_hbond_distance_HA
_geom_hbond_distance_DA
_geom_hbond_angle_DHA
_geom_hbond_publ_flag
O5 H5A O2 . 0.85 1.89 2.687(3) 156 yes
O6 H6A O4 . 0.85 1.78 2.598(3) 160 yes
O5 H5B O7 1_544 0.85 1.94 2.791(4) 174 yes
C3 H3 N3 2_766 0.93 2.65 3.351(5) 132 yes
C37 H37 N6 1_544 0.93 2.53 3.296(5) 140 yes
C12 H12 S2 2_766 0.93 2.94 3.774(6) 150 yes
O7 H7A O6 2_665 0.85 2.08 2.906(3) 167 yes
O6 H6B N4 2_665 0.85 2.17 2.985(4) 161 yes
O7 H7B N7 2_676 0.86 2.13 2.966(5) 166 yes
C19 H19 O2 1_565 0.93 2.45 3.303(5) 152 yes
C27 H27 O4 2_665 0.93 2.57 3.303(6) 136 yes
